data_1531873
loop_
_publ_author_name
'Migas, D.B.'
'Miglio, L.'
'Borisenko, V.E.'
'Shaposhnikov, V.L.'

_publ_section_title
;
 Structural, electronic and optical properties of Ru2 Si3, Ru2 Ge3, Os2
 Si3 and Os2 Ge3
;
_journal_name_full 'Physica Status Solidi, Sectio B: Basic Research'
_journal_page_first 171
_journal_page_last 180
_journal_volume 231
_journal_year 2002
_chemical_formula_sum 'Os2 Si3'
_space_group_IT_number 60
_symmetry_space_group_name_Hall '-P 2n 2ab'
_symmetry_space_group_name_H-M 'P b c n'
_cell_angle_alpha 90
_cell_angle_beta 90
_cell_angle_gamma 90
_cell_formula_units_Z 8
_cell_length_a 11.094
_cell_length_b 8.927
_cell_length_c 5.551
_cell_volume 549.750
_citation_journal_id_ASTM PSSBBD
_cod_data_source_file Migas_PSSBBD_2002_827.cif
_cod_data_source_block Os2Si3
_cod_original_cell_volume 549.7496
_cod_database_code 1531873

loop_
_symmetry_equiv_pos_as_xyz
x,y,z
-x+1/2,-y+1/2,z+1/2
x+1/2,-y+1/2,-z
-x,y,-z+1/2
-x,-y,-z
x-1/2,y-1/2,-z-1/2
-x-1/2,y-1/2,z
x,-y,z-1/2

loop_
_atom_site_label
_atom_site_type_symbol
_atom_site_fract_x
_atom_site_fract_y
_atom_site_fract_z
_atom_site_occupancy
_atom_site_U_iso_or_equiv
Os2 Os 0 0.0385 0.25 1 0.0
Os3 Os 0 0.5759 0.25 1 0.0
Si2 Si 0.3189 0.4366 0.0892 1 0.0
Si1 Si 0.4263 0.2939 0.4439 1 0.0
Si3 Si 0.1305 0.3932 0.3951 1 0.0
Os1 Os 0.2454 0.1868 0.2365 1 0.0
